data_7238309
loop_
_publ_author_name
'Zhang, Ya-Nan'
'Wang, Yao-Yu'
'Hou, Lei'
'Liu, Ping'
'Liu, Jian-Qiang'
'Shi, Qi-Zhen'

_publ_section_title
;
 A series of metal--organic coordination polymers assembled with disulfide
 ligand involving in situ cleavage of S--S under co-ligand intervention
;
_journal_issue 11
_journal_name_full CrystEngComm
_journal_page_first 3840
_journal_paper_doi 10.1039/c005228k
_journal_volume 12
_journal_year 2010
_chemical_formula_moiety 'C22 H18 Cu N4 O6 S2, 2.24 (H2O)'
_chemical_formula_sum 'C22 H22.48 Cu N4 O8.24 S2'
_chemical_formula_weight 602.42
_space_group_IT_number 2
_space_group_name_Hall '-P 1'
_space_group_name_H-M_alt 'P -1'
_symmetry_cell_setting triclinic
_symmetry_space_group_name_Hall '-P 1'
_symmetry_space_group_name_H-M 'P -1'
_atom_sites_solution_hydrogens geom
_atom_sites_solution_primary direct
_atom_sites_solution_secondary difmap
_audit_creation_method SHELXL-97
_cell_angle_alpha 108.8140(10)
_cell_angle_beta 92.0370(10)
_cell_angle_gamma 97.0100(10)
_cell_formula_units_Z 2
_cell_length_a 7.5515(3)
_cell_length_b 11.1038(5)
_cell_length_c 16.2388(7)
_cell_measurement_reflns_used 6305
_cell_measurement_temperature 293(2)
_cell_measurement_theta_max 31.018
_cell_measurement_theta_min 2.658
_cell_volume 1275.17(9)
_computing_cell_refinement APEX2
_computing_data_collection 'APEX2 (Bruker, 2005)'
_computing_data_reduction APEX2
_computing_molecular_graphics APEX2
_computing_publication_material APEX2
_computing_structure_refinement 'SHELXL-97 (Sheldrick, 1997)'
_computing_structure_solution 'SHELXS-97 (Sheldrick, 1990)'
_diffrn_ambient_temperature 293(2)
_diffrn_measured_fraction_theta_full 0.999
_diffrn_measured_fraction_theta_max 0.999
_diffrn_measurement_device_type 'Bruker APEX SMART II'
_diffrn_measurement_method \w
_diffrn_radiation_monochromator graphite
_diffrn_radiation_source 'fine-focus sealed tube'
_diffrn_radiation_type MoK\a
_diffrn_radiation_wavelength 0.71073
_diffrn_reflns_av_R_equivalents 0.0261
_diffrn_reflns_av_sigmaI/netI 0.0286
_diffrn_reflns_limit_h_max 9
_diffrn_reflns_limit_h_min -9
_diffrn_reflns_limit_k_max 14
_diffrn_reflns_limit_k_min -14
_diffrn_reflns_limit_l_max 20
_diffrn_reflns_limit_l_min -20
_diffrn_reflns_number 16420
_diffrn_reflns_theta_full 27.00
_diffrn_reflns_theta_max 27.00
_diffrn_reflns_theta_min 1.96
_diffrn_standards_decay_% 0
_diffrn_standards_interval_time 0
_diffrn_standards_number 0
_exptl_absorpt_coefficient_mu 1.075
_exptl_absorpt_correction_T_max 0.9000
_exptl_absorpt_correction_T_min 0.8552
_exptl_absorpt_correction_type multi-scan
_exptl_absorpt_process_details 'SADABS (Bruker, 1997)'
_exptl_crystal_colour blue
_exptl_crystal_density_diffrn 1.569
_exptl_crystal_density_method 'not measured'
_exptl_crystal_description prizm
_exptl_crystal_F_000 619
_exptl_crystal_size_max 0.15
_exptl_crystal_size_mid 0.10
_exptl_crystal_size_min 0.10
_refine_diff_density_max 1.315
_refine_diff_density_min -0.484
_refine_diff_density_rms 0.083
_refine_ls_extinction_method none
_refine_ls_goodness_of_fit_ref 1.072
_refine_ls_hydrogen_treatment constr
_refine_ls_matrix_type full
_refine_ls_number_parameters 334
_refine_ls_number_reflns 5559
_refine_ls_number_restraints 0
_refine_ls_restrained_S_all 1.072
_refine_ls_R_factor_all 0.0448
_refine_ls_R_factor_gt 0.0385
_refine_ls_shift/su_max 0.000
_refine_ls_shift/su_mean 0.000
_refine_ls_structure_factor_coef Fsqd
_refine_ls_weighting_details 'calc w=1/[\s^2^(Fo^2^)+(0.0549P)^2^+1.2674P] where P=(Fo^2^+2Fc^2^)/3'
_refine_ls_weighting_scheme calc
_refine_ls_wR_factor_gt 0.1030
_refine_ls_wR_factor_ref 0.1065
_reflns_number_gt 4857
_reflns_number_total 5559
_reflns_threshold_expression >2sigma(I)
_cod_data_source_file c005228k.txt
_cod_data_source_block 51
_cod_database_code 7238309

loop_
_symmetry_equiv_pos_as_xyz
'x, y, z'
'-x, -y, -z'

loop_
_atom_site_label
_atom_site_type_symbol
_atom_site_fract_x
_atom_site_fract_y
_atom_site_fract_z
_atom_site_U_iso_or_equiv
_atom_site_adp_type
_atom_site_occupancy
_atom_site_symmetry_multiplicity
_atom_site_calc_flag
_atom_site_refinement_flags
_atom_site_disorder_assembly
_atom_site_disorder_group
Cu1 Cu 0.47458(4) 0.15131(3) 0.189300(18) 0.01663(10) Uani 1 1 d . . .
S2 S -0.08586(9) 0.50501(6) 0.71399(4) 0.02579(15) Uani 1 1 d . . .
S3 S -0.21838(9) 0.40935(7) 0.59621(4) 0.02842(16) Uani 1 1 d . . .
N1 N 0.1213(3) 0.3726(2) 0.55817(15) 0.0290(5) Uani 1 1 d . . .
N2 N 0.0194(3) 0.4324(2) 0.84107(14) 0.0212(4) Uani 1 1 d . . .
N3 N 0.4852(3) 0.97316(19) 0.19326(13) 0.0191(4) Uani 1 1 d . . .
N4 N 0.4954(3) 0.33492(18) 0.19130(13) 0.0174(4) Uani 1 1 d . . .
O1 O 0.0930(2) 0.01512(17) 0.84654(12) 0.0253(4) Uani 1 1 d . . .
O2 O 0.1244(2) 0.18093(18) 0.97158(12) 0.0258(4) Uani 1 1 d . . .
O3 O 0.2894(2) 0.18132(17) 0.27102(11) 0.0229(4) Uani 1 1 d . . .
O4 O 0.4973(3) 0.2412(3) 0.38099(15) 0.0488(7) Uani 1 1 d . . .
C10 C -0.0477(3) 0.3555(3) 0.52533(17) 0.0246(5) Uani 1 1 d . . .
C11 C -0.1053(3) 0.2951(3) 0.43835(18) 0.0291(6) Uani 1 1 d . . .
H11A H -0.2279 0.2856 0.4188 0.035 Uiso 1 1 calc R . .
C12 C 0.0197(3) 0.2490(3) 0.38047(17) 0.0260(5) Uani 1 1 d . . .
H12A H -0.0156 0.2059 0.3203 0.031 Uiso 1 1 calc R . .
C13 C 0.1981(3) 0.2669(2) 0.41181(17) 0.0223(5) Uani 1 1 d . . .
C14 C 0.2405(3) 0.3289(3) 0.50033(17) 0.0286(6) Uani 1 1 d . . .
H14A H 0.3625 0.3414 0.5216 0.034 Uiso 1 1 calc R . .
C15 C 0.3401(3) 0.2266(2) 0.35147(17) 0.0243(5) Uani 1 1 d . . .
C20 C -0.0472(3) 0.3823(2) 0.75798(16) 0.0206(5) Uani 1 1 d . . .
C21 C -0.0761(3) 0.2514(3) 0.71218(17) 0.0239(5) Uani 1 1 d . . .
H21A H -0.1238 0.2198 0.6530 0.029 Uiso 1 1 calc R . .
C22 C -0.0335(3) 0.1682(2) 0.75500(17) 0.0235(5) Uani 1 1 d . . .
H22A H -0.0514 0.0781 0.7255 0.028 Uiso 1 1 calc R . .
C23 C 0.0358(3) 0.2176(2) 0.84182(16) 0.0189(5) Uani 1 1 d . . .
C24 C 0.0589(3) 0.3497(2) 0.88150(16) 0.0208(5) Uani 1 1 d . . .
H24A H 0.1055 0.3839 0.9408 0.025 Uiso 1 1 calc R . .
C25 C 0.0889(3) 0.1303(2) 0.89081(17) 0.0207(5) Uani 1 1 d . . .
C30 C 0.4480(4) 0.8736(2) 0.11975(17) 0.0237(5) Uani 1 1 d . . .
H30A H 0.4157 0.8894 0.0675 0.028 Uiso 1 1 calc R . .
C31 C 0.4544(4) 0.7483(2) 0.11637(16) 0.0227(5) Uani 1 1 d . . .
H31A H 0.4273 0.6800 0.0625 0.027 Uiso 1 1 calc R . .
C32 C 0.5006(3) 0.7222(2) 0.19201(15) 0.0168(5) Uani 1 1 d . . .
C33 C 0.5384(4) 0.8262(2) 0.26837(18) 0.0293(6) Uani 1 1 d . . .
H33A H 0.5697 0.8132 0.3217 0.035 Uiso 1 1 calc R . .
C34 C 0.5302(4) 0.9493(2) 0.26633(18) 0.0295(6) Uani 1 1 d . . .
H34A H 0.5576 1.0197 0.3190 0.035 Uiso 1 1 calc R . .
C35 C 0.5037(3) 0.5884(2) 0.19139(15) 0.0168(5) Uani 1 1 d . . .
C36 C 0.4153(3) 0.4844(2) 0.12347(16) 0.0216(5) Uani 1 1 d . . .
H36A H 0.3554 0.4984 0.0756 0.026 Uiso 1 1 calc R . .
C37 C 0.4142(3) 0.3613(2) 0.12532(16) 0.0228(5) Uani 1 1 d . . .
H37A H 0.3535 0.2919 0.0779 0.027 Uiso 1 1 calc R . .
C38 C 0.5832(3) 0.4343(2) 0.25658(16) 0.0195(5) Uani 1 1 d . . .
H38A H 0.6428 0.4174 0.3033 0.023 Uiso 1 1 calc R . .
C39 C 0.5910(3) 0.5607(2) 0.25875(16) 0.0196(5) Uani 1 1 d . . .
H39A H 0.6556 0.6282 0.3060 0.024 Uiso 1 1 calc R . .
O5 O 0.2375(2) 0.07136(17) 0.08802(12) 0.0233(4) Uani 1 1 d . . .
O7 O 0.1509(2) 0.69514(17) 0.94042(12) 0.0266(4) Uani 1 1 d . . .
O6 O 0.6774(2) 0.12787(17) 0.11710(13) 0.0300(4) Uani 1 1 d . . .
H5A H 0.2082 0.1144 0.0606 0.036 Uiso 1 1 d R . .
H6A H 0.7309 0.1784 0.0980 0.036 Uiso 1 1 d R . .
H6B H 0.7482 0.0795 0.1162 0.036 Uiso 1 1 d R . .
H5B H 0.1458 0.0584 0.1103 0.036 Uiso 1 1 d R . .
H7A H 0.1037 0.6277 0.9064 0.036 Uiso 1 1 d R . .
H7B H 0.0736 0.7290 0.9681 0.036 Uiso 1 1 d R . .
O102 O 0.4759(10) 0.9022(8) 0.4884(5) 0.093(2) Uiso 0.48 1 d P A 1
H10A H 0.4809 0.8758 0.5286 0.112 Uiso 0.48 1 d PR A 1
H10B H 0.4313 0.8501 0.4436 0.112 Uiso 0.48 1 d PR A 1
O103 O 1.0000 0.0000 0.5000 0.175(7) Uiso 0.48 2 d SP B 1
O101 O 0.715(3) 0.003(2) 0.5117(14) 0.291(9) Uiso 0.52 1 d P C 2

loop_
_atom_site_aniso_label
_atom_site_aniso_U_11
_atom_site_aniso_U_22
_atom_site_aniso_U_33
_atom_site_aniso_U_23
_atom_site_aniso_U_13
_atom_site_aniso_U_12
Cu1 0.02088(16) 0.01170(15) 0.02002(16) 0.00794(11) 0.00480(11) 0.00419(11)
S2 0.0334(4) 0.0270(3) 0.0236(3) 0.0136(3) 0.0075(3) 0.0132(3)
S3 0.0237(3) 0.0439(4) 0.0251(3) 0.0173(3) 0.0065(3) 0.0151(3)
N1 0.0211(11) 0.0436(14) 0.0219(11) 0.0091(10) 0.0002(9) 0.0084(10)
N2 0.0227(10) 0.0207(10) 0.0225(11) 0.0091(8) 0.0051(8) 0.0048(8)
N3 0.0221(10) 0.0147(9) 0.0231(10) 0.0095(8) 0.0039(8) 0.0030(8)
N4 0.0212(10) 0.0118(9) 0.0209(10) 0.0067(8) 0.0043(8) 0.0045(8)
O1 0.0279(9) 0.0204(9) 0.0304(10) 0.0110(8) 0.0049(8) 0.0063(7)
O2 0.0300(10) 0.0257(9) 0.0246(9) 0.0119(8) 0.0004(7) 0.0052(8)
O3 0.0252(9) 0.0245(9) 0.0214(9) 0.0098(7) 0.0059(7) 0.0057(7)
O4 0.0171(10) 0.0714(17) 0.0377(12) -0.0100(11) 0.0002(9) 0.0076(10)
C10 0.0208(12) 0.0357(14) 0.0228(13) 0.0151(11) 0.0050(10) 0.0093(11)
C11 0.0156(12) 0.0481(17) 0.0260(14) 0.0148(12) -0.0005(10) 0.0070(11)
C12 0.0206(12) 0.0368(15) 0.0199(12) 0.0092(11) 0.0002(10) 0.0019(11)
C13 0.0179(12) 0.0271(13) 0.0233(12) 0.0099(10) 0.0018(9) 0.0037(10)
C14 0.0159(12) 0.0429(16) 0.0248(13) 0.0083(12) -0.0016(10) 0.0046(11)
C15 0.0195(12) 0.0231(13) 0.0271(13) 0.0051(10) 0.0029(10) -0.0006(10)
C20 0.0202(11) 0.0235(12) 0.0233(12) 0.0124(10) 0.0064(9) 0.0080(9)
C21 0.0280(13) 0.0264(13) 0.0180(12) 0.0070(10) 0.0029(10) 0.0069(10)
C22 0.0263(13) 0.0183(12) 0.0245(13) 0.0049(10) 0.0030(10) 0.0035(10)
C23 0.0164(11) 0.0206(12) 0.0228(12) 0.0104(10) 0.0046(9) 0.0043(9)
C24 0.0198(11) 0.0231(12) 0.0201(12) 0.0079(10) 0.0031(9) 0.0029(9)
C25 0.0172(11) 0.0222(12) 0.0266(13) 0.0130(10) 0.0051(9) 0.0027(9)
C30 0.0319(14) 0.0191(12) 0.0225(12) 0.0095(10) 0.0014(10) 0.0060(10)
C31 0.0329(14) 0.0165(12) 0.0190(12) 0.0053(9) 0.0018(10) 0.0059(10)
C32 0.0159(11) 0.0152(11) 0.0211(12) 0.0080(9) 0.0033(9) 0.0026(8)
C33 0.0463(17) 0.0174(12) 0.0235(13) 0.0075(10) -0.0083(12) 0.0030(11)
C34 0.0492(17) 0.0148(12) 0.0225(13) 0.0057(10) -0.0060(12) 0.0012(11)
C35 0.0173(11) 0.0147(11) 0.0208(11) 0.0079(9) 0.0055(9) 0.0043(9)
C36 0.0281(13) 0.0170(11) 0.0202(12) 0.0077(9) -0.0025(10) 0.0020(10)
C37 0.0299(13) 0.0161(12) 0.0212(12) 0.0062(10) -0.0015(10) 0.0001(10)
C38 0.0191(11) 0.0197(12) 0.0216(12) 0.0094(10) -0.0008(9) 0.0038(9)
C39 0.0212(12) 0.0169(11) 0.0210(12) 0.0072(9) -0.0006(9) 0.0022(9)
O5 0.0239(9) 0.0234(9) 0.0275(9) 0.0154(8) 0.0015(7) 0.0031(7)
O7 0.0321(10) 0.0193(9) 0.0277(10) 0.0073(7) 0.0084(8) 0.0012(7)
O6 0.0302(10) 0.0229(9) 0.0479(12) 0.0219(9) 0.0197(9) 0.0128(8)

loop_
_atom_type_symbol
_atom_type_description
_atom_type_scat_dispersion_real
_atom_type_scat_dispersion_imag
_atom_type_scat_source
C C 0.0033 0.0016 'International Tables Vol C Tables 4.2.6.8 and 6.1.1.4'
H H 0.0000 0.0000 'International Tables Vol C Tables 4.2.6.8 and 6.1.1.4'
N N 0.0061 0.0033 'International Tables Vol C Tables 4.2.6.8 and 6.1.1.4'
O O 0.0106 0.0060 'International Tables Vol C Tables 4.2.6.8 and 6.1.1.4'
S S 0.1246 0.1234 'International Tables Vol C Tables 4.2.6.8 and 6.1.1.4'
Cu Cu 0.3201 1.2651 'International Tables Vol C Tables 4.2.6.8 and 6.1.1.4'

loop_
_geom_angle_atom_site_label_1
_geom_angle_atom_site_label_2
_geom_angle_atom_site_label_3
_geom_angle
_geom_angle_site_symmetry_1
_geom_angle_site_symmetry_3
O3 Cu1 O6 174.44(8) . .
O3 Cu1 N3 92.74(8) . 1_545
O6 Cu1 N3 87.21(8) . 1_545
O3 Cu1 N4 90.55(8) . .
O6 Cu1 N4 88.92(8) . .
N3 Cu1 N4 173.01(8) 1_545 .
O3 Cu1 O5 83.43(7) . .
O6 Cu1 O5 102.13(8) . .
N3 Cu1 O5 89.23(7) 1_545 .
N4 Cu1 O5 97.28(7) . .
C20 S2 S3 104.36(9) . .
C10 S3 S2 104.83(9) . .
C10 N1 C14 115.7(2) . .
C20 N2 C24 117.1(2) . .
C30 N3 C34 117.9(2) . .
C30 N3 Cu1 118.94(16) . 1_565
C34 N3 Cu1 123.12(17) . 1_565
C38 N4 C37 117.4(2) . .
C38 N4 Cu1 123.38(16) . .
C37 N4 Cu1 119.17(16) . .
C15 O3 Cu1 117.24(16) . .
N1 C10 C11 124.7(2) . .
N1 C10 S3 119.8(2) . .
C11 C10 S3 115.55(19) . .
C12 C11 C10 118.4(2) . .
C12 C11 H11A 120.8 . .
C10 C11 H11A 120.8 . .
C11 C12 C13 118.8(2) . .
C11 C12 H12A 120.6 . .
C13 C12 H12A 120.6 . .
C14 C13 C12 117.8(2) . .
C14 C13 C15 121.0(2) . .
C12 C13 C15 121.1(2) . .
N1 C14 C13 124.6(2) . .
N1 C14 H14A 117.7 . .
C13 C14 H14A 117.7 . .
O4 C15 O3 124.0(2) . .
O4 C15 C13 119.9(2) . .
O3 C15 C13 116.1(2) . .
N2 C20 C21 123.7(2) . .
N2 C20 S2 111.10(18) . .
C21 C20 S2 125.2(2) . .
C22 C21 C20 118.2(2) . .
C22 C21 H21A 120.9 . .
C20 C21 H21A 120.9 . .
C21 C22 C23 119.5(2) . .
C21 C22 H22A 120.2 . .
C23 C22 H22A 120.2 . .
C24 C23 C22 117.7(2) . .
C24 C23 C25 120.9(2) . .
C22 C23 C25 121.4(2) . .
N2 C24 C23 123.9(2) . .
N2 C24 H24A 118.1 . .
C23 C24 H24A 118.1 . .
O2 C25 O1 126.6(2) . .
O2 C25 C23 116.6(2) . .
O1 C25 C23 116.9(2) . .
N3 C30 C31 122.7(2) . .
N3 C30 H30A 118.6 . .
C31 C30 H30A 118.6 . .
C30 C31 C32 119.9(2) . .
C30 C31 H31A 120.1 . .
C32 C31 H31A 120.1 . .
C33 C32 C31 117.1(2) . .
C33 C32 C35 121.5(2) . .
C31 C32 C35 121.4(2) . .
C34 C33 C32 119.6(2) . .
C34 C33 H33A 120.2 . .
C32 C33 H33A 120.2 . .
N3 C34 C33 122.8(2) . .
N3 C34 H34A 118.6 . .
C33 C34 H34A 118.6 . .
C36 C35 C39 116.8(2) . .
C36 C35 C32 120.9(2) . .
C39 C35 C32 122.3(2) . .
C37 C36 C35 120.2(2) . .
C37 C36 H36A 119.9 . .
C35 C36 H36A 119.9 . .
N4 C37 C36 122.9(2) . .
N4 C37 H37A 118.6 . .
C36 C37 H37A 118.6 . .
N4 C38 C39 122.8(2) . .
N4 C38 H38A 118.6 . .
C39 C38 H38A 118.6 . .
C38 C39 C35 119.8(2) . .
C38 C39 H39A 120.1 . .
C35 C39 H39A 120.1 . .
Cu1 O5 H5A 118.8 . .
Cu1 O5 H5B 111.6 . .
H5A O5 H5B 101.1 . .
H7A O7 H7B 107.0 . .
Cu1 O6 H6A 128.1 . .
Cu1 O6 H6B 125.7 . .
H6A O6 H6B 102.2 . .
H10A O102 H10B 114.5 . .

loop_
_geom_bond_atom_site_label_1
_geom_bond_atom_site_label_2
_geom_bond_distance
_geom_bond_site_symmetry_2
Cu1 O3 1.9463(17) .
Cu1 O6 1.9535(18) .
Cu1 N3 2.011(2) 1_545
Cu1 N4 2.0152(19) .
Cu1 O5 2.2712(18) .
S2 C20 1.778(2) .
S2 S3 2.0203(10) .
S3 C10 1.787(3) .
N1 C10 1.333(3) .
N1 C14 1.342(3) .
N2 C20 1.335(3) .
N2 C24 1.344(3) .
N3 C30 1.333(3) .
N3 C34 1.337(3) .
N3 Cu1 2.0109(19) 1_565
N4 C38 1.341(3) .
N4 C37 1.345(3) .
O1 C25 1.254(3) .
O2 C25 1.253(3) .
O3 C15 1.265(3) .
O4 C15 1.236(3) .
C10 C11 1.381(4) .
C11 C12 1.381(4) .
C11 H11A 0.9500 .
C12 C13 1.391(4) .
C12 H12A 0.9500 .
C13 C14 1.385(4) .
C13 C15 1.490(3) .
C14 H14A 0.9500 .
C20 C21 1.389(4) .
C21 C22 1.382(4) .
C21 H21A 0.9500 .
C22 C23 1.393(4) .
C22 H22A 0.9500 .
C23 C24 1.385(3) .
C23 C25 1.517(3) .
C24 H24A 0.9500 .
C30 C31 1.381(3) .
C30 H30A 0.9500 .
C31 C32 1.392(3) .
C31 H31A 0.9500 .
C32 C33 1.387(3) .
C32 C35 1.486(3) .
C33 C34 1.387(4) .
C33 H33A 0.9500 .
C34 H34A 0.9500 .
C35 C36 1.390(3) .
C35 C39 1.393(3) .
C36 C37 1.376(3) .
C36 H36A 0.9500 .
C37 H37A 0.9500 .
C38 C39 1.386(3) .
C38 H38A 0.9500 .
C39 H39A 0.9500 .
O5 H5A 0.7953 .
O5 H5B 0.8114 .
O7 H7A 0.8044 .
O7 H7B 0.8053 .
O6 H6A 0.8001 .
O6 H6B 0.8000 .
O102 H10A 0.8000 .
O102 H10B 0.8000 .

loop_
_geom_torsion_atom_site_label_1
_geom_torsion_atom_site_label_2
_geom_torsion_atom_site_label_3
_geom_torsion_atom_site_label_4
_geom_torsion
_geom_torsion_site_symmetry_1
C20 S2 S3 C10 -81.92(13) .
O3 Cu1 N4 C38 77.90(19) .
O6 Cu1 N4 C38 -96.56(19) .
O5 Cu1 N4 C38 161.35(19) .
O3 Cu1 N4 C37 -100.46(19) .
O6 Cu1 N4 C37 85.08(19) .
O5 Cu1 N4 C37 -17.01(19) .
N3 Cu1 O3 C15 87.95(19) 1_545
N4 Cu1 O3 C15 -85.88(19) .
O5 Cu1 O3 C15 176.86(19) .
C14 N1 C10 C11 1.2(4) .
C14 N1 C10 S3 179.8(2) .
S2 S3 C10 N1 6.1(2) .
S2 S3 C10 C11 -175.2(2) .
N1 C10 C11 C12 -0.1(5) .
S3 C10 C11 C12 -178.8(2) .
C10 C11 C12 C13 -1.0(4) .
C11 C12 C13 C14 0.9(4) .
C11 C12 C13 C15 -176.0(3) .
C10 N1 C14 C13 -1.3(4) .
C12 C13 C14 N1 0.3(4) .
C15 C13 C14 N1 177.2(3) .
Cu1 O3 C15 O4 -7.1(4) .
Cu1 O3 C15 C13 171.21(16) .
C14 C13 C15 O4 4.6(4) .
C12 C13 C15 O4 -178.6(3) .
C14 C13 C15 O3 -173.8(2) .
C12 C13 C15 O3 3.0(4) .
C24 N2 C20 C21 -0.3(4) .
C24 N2 C20 S2 -178.39(17) .
S3 S2 C20 N2 -171.86(15) .
S3 S2 C20 C21 10.0(2) .
N2 C20 C21 C22 -0.1(4) .
S2 C20 C21 C22 177.81(19) .
C20 C21 C22 C23 0.2(4) .
C21 C22 C23 C24 0.0(4) .
C21 C22 C23 C25 -178.4(2) .
C20 N2 C24 C23 0.5(4) .
C22 C23 C24 N2 -0.4(4) .
C25 C23 C24 N2 178.1(2) .
C24 C23 C25 O2 11.9(3) .
C22 C23 C25 O2 -169.7(2) .
C24 C23 C25 O1 -168.0(2) .
C22 C23 C25 O1 10.4(3) .
C34 N3 C30 C31 -0.1(4) .
Cu1 N3 C30 C31 179.1(2) 1_565
N3 C30 C31 C32 0.3(4) .
C30 C31 C32 C33 0.0(4) .
C30 C31 C32 C35 178.2(2) .
C31 C32 C33 C34 -0.5(4) .
C35 C32 C33 C34 -178.6(3) .
C30 N3 C34 C33 -0.4(4) .
Cu1 N3 C34 C33 -179.5(2) 1_565
C32 C33 C34 N3 0.7(5) .
C33 C32 C35 C36 160.1(2) .
C31 C32 C35 C36 -18.0(4) .
C33 C32 C35 C39 -18.5(4) .
C31 C32 C35 C39 163.4(2) .
C39 C35 C36 C37 1.0(4) .
C32 C35 C36 C37 -177.7(2) .
C38 N4 C37 C36 -1.3(4) .
Cu1 N4 C37 C36 177.1(2) .
C35 C36 C37 N4 0.4(4) .
C37 N4 C38 C39 0.9(4) .
Cu1 N4 C38 C39 -177.53(18) .
N4 C38 C39 C35 0.5(4) .
C36 C35 C39 C38 -1.4(3) .
C32 C35 C39 C38 177.3(2) .
